data_4072408
loop_
_publ_author_name
'Zhao, Shu-Bin'
'Wucher, Philipp'
'Hudson, Zachary M.'
'McCormick, Theresa M.'
'Liu, Xiang-Yang'
'Wang, Suning'
'Feng, Xiao-Dong'
'Lu, Zheng-Hong'

_publ_section_title
;
 Impact of the Linker on the Electronic and Luminescent Properties of
 Diboryl Compounds: Molecules with Two BMes2Groups and the Peculiar
 Behavior of 1,6-(BMes2)2pyrene
;
_journal_issue 24
_journal_name_full Organometallics
_journal_page_first 6446
_journal_paper_doi 10.1021/om800856g
_journal_volume 27
_journal_year 2008
_chemical_formula_sum 'C34 H31 B'
_chemical_formula_weight 450.40
_chemical_name_systematic
;

 ?

;
_space_group_IT_number 2
_symmetry_cell_setting triclinic
_symmetry_space_group_name_Hall '-P 1'
_symmetry_space_group_name_H-M 'P -1'
_atom_sites_solution_hydrogens geom
_atom_sites_solution_primary direct
_atom_sites_solution_secondary difmap
_audit_creation_method SHELXL-97
_cell_angle_alpha 98.6420(10)
_cell_angle_beta 103.9140(10)
_cell_angle_gamma 98.3170(10)
_cell_formula_units_Z 2
_cell_length_a 8.5670(9)
_cell_length_b 11.2119(12)
_cell_length_c 13.7498(15)
_cell_measurement_reflns_used 2679
_cell_measurement_temperature 453(2)
_cell_measurement_theta_max 25.70
_cell_measurement_theta_min 2.49
_cell_volume 1244.7(2)
_computing_cell_refinement 'Bruker SMART'
_computing_data_collection 'Bruker SMART'
_computing_data_reduction 'Bruker SAINT'
_computing_molecular_graphics 'Bruker SHELXTL'
_computing_publication_material 'Bruker SHELXTL'
_computing_structure_refinement 'SHELXL-97 (Sheldrick, 1997)'
_computing_structure_solution 'SHELXS-97 (Sheldrick, 1990)'
_diffrn_ambient_temperature 453(2)
_diffrn_measured_fraction_theta_full 0.980
_diffrn_measured_fraction_theta_max 0.980
_diffrn_measurement_device_type 'CCD area detector'
_diffrn_measurement_method 'phi and omega scans'
_diffrn_radiation_monochromator graphite
_diffrn_radiation_source 'fine-focus sealed tube'
_diffrn_radiation_type MoK\a
_diffrn_radiation_wavelength 0.71073
_diffrn_reflns_av_R_equivalents 0.0338
_diffrn_reflns_av_sigmaI/netI 0.0478
_diffrn_reflns_limit_h_max 10
_diffrn_reflns_limit_h_min -10
_diffrn_reflns_limit_k_max 14
_diffrn_reflns_limit_k_min -14
_diffrn_reflns_limit_l_max 17
_diffrn_reflns_limit_l_min -17
_diffrn_reflns_number 14107
_diffrn_reflns_theta_full 27.15
_diffrn_reflns_theta_max 27.15
_diffrn_reflns_theta_min 1.55
_exptl_absorpt_coefficient_mu 0.067
_exptl_absorpt_correction_T_max 0.9933
_exptl_absorpt_correction_T_min 0.9673
_exptl_absorpt_correction_type multi-scan
_exptl_crystal_colour light
_exptl_crystal_density_diffrn 1.202
_exptl_crystal_density_method 'not measured'
_exptl_crystal_description plate
_exptl_crystal_F_000 480
_exptl_crystal_size_max 0.50
_exptl_crystal_size_mid 0.40
_exptl_crystal_size_min 0.10
_refine_diff_density_max 0.777
_refine_diff_density_min -0.175
_refine_diff_density_rms 0.042
_refine_ls_extinction_method none
_refine_ls_goodness_of_fit_ref 1.034
_refine_ls_hydrogen_treatment constr
_refine_ls_matrix_type full
_refine_ls_number_parameters 322
_refine_ls_number_reflns 5405
_refine_ls_number_restraints 0
_refine_ls_restrained_S_all 1.034
_refine_ls_R_factor_all 0.0949
_refine_ls_R_factor_gt 0.0538
_refine_ls_shift/su_max 0.000
_refine_ls_shift/su_mean 0.000
_refine_ls_structure_factor_coef Fsqd
_refine_ls_weighting_details 'calc w=1/[\s^2^(Fo^2^)+(0.0674P)^2^+0.3399P] where P=(Fo^2^+2Fc^2^)/3'
_refine_ls_weighting_scheme calc
_refine_ls_wR_factor_gt 0.1346
_refine_ls_wR_factor_ref 0.1552
_reflns_number_gt 3412
_reflns_number_total 5405
_reflns_threshold_expression >2sigma(I)
_cod_data_source_file om800856g_si_003.cif
_cod_data_source_block zspy
_cod_depositor_comments
;
The following automatic conversions were performed:

'_symmetry_cell_setting' value 'Triclinic' changed to 'triclinic'
according to /home/saulius/struct/CIF-dictionaries/cif_core.dic
dictionary named 'cif_core.dic' version 2.4.1 from
2010-06-29.

'_exptl_absorpt_correction_type' value 'Multi-scan'
changed to 'multi-scan' according to
/home/saulius/struct/CIF-dictionaries/cif_core.dic dictionary named
'cif_core.dic' version 2.4.1 from 2010-06-29.

Automatic conversion script
Id: cif_fix_values 1715 2011-07-08 13:25:40Z adriana 
;
_cod_original_sg_symbol_H-M P-1
_cod_database_code 4072408

loop_
_symmetry_equiv_pos_as_xyz
'x, y, z'
'-x, -y, -z'

loop_
_atom_site_label
_atom_site_type_symbol
_atom_site_fract_x
_atom_site_fract_y
_atom_site_fract_z
_atom_site_U_iso_or_equiv
_atom_site_adp_type
_atom_site_occupancy
_atom_site_symmetry_multiplicity
_atom_site_calc_flag
_atom_site_refinement_flags
B1 B 0.2806(3) 0.8180(2) 0.20125(18) 0.0296(5) Uani 1 1 d .
C1 C 0.4060(2) 0.79175(18) 0.29601(14) 0.0299(4) Uani 1 1 d .
C2 C 0.5035(2) 0.89354(19) 0.36829(15) 0.0367(5) Uani 1 1 d .
H2A H 0.4788 0.9710 0.3640 0.044 Uiso 1 1 calc R
C3 C 0.6348(2) 0.8830(2) 0.44545(16) 0.0390(5) Uani 1 1 d .
H3A H 0.6988 0.9533 0.4899 0.047 Uiso 1 1 calc R
C4 C 0.6728(2) 0.7681(2) 0.45767(15) 0.0346(5) Uani 1 1 d .
C5 C 0.8089(3) 0.7526(2) 0.53635(16) 0.0438(6) Uani 1 1 d .
H5A H 0.8769 0.8217 0.5804 0.053 Uiso 1 1 calc R
C6 C 0.8400(3) 0.6415(2) 0.54779(16) 0.0450(6) Uani 1 1 d .
H6A H 0.9307 0.6353 0.5986 0.054 Uiso 1 1 calc R
C7 C 0.7380(2) 0.5318(2) 0.48431(15) 0.0367(5) Uani 1 1 d .
C8 C 0.7655(3) 0.4147(2) 0.49629(17) 0.0447(6) Uani 1 1 d .
H8A H 0.8559 0.4065 0.5464 0.054 Uiso 1 1 calc R
C9 C 0.6613(3) 0.3105(2) 0.43523(18) 0.0465(6) Uani 1 1 d .
H9A H 0.6819 0.2334 0.4450 0.056 Uiso 1 1 calc R
C10 C 0.5270(3) 0.3200(2) 0.35989(16) 0.0412(5) Uani 1 1 d .
H10A H 0.4570 0.2493 0.3198 0.049 Uiso 1 1 calc R
C11 C 0.4953(2) 0.43568(19) 0.34331(15) 0.0328(5) Uani 1 1 d .
C12 C 0.3612(3) 0.45052(19) 0.26405(15) 0.0354(5) Uani 1 1 d .
H12A H 0.2900 0.3811 0.2226 0.042 Uiso 1 1 calc R
C13 C 0.3352(2) 0.56272(18) 0.24778(15) 0.0336(5) Uani 1 1 d .
H13A H 0.2479 0.5681 0.1943 0.040 Uiso 1 1 calc R
C14 C 0.4375(2) 0.67381(17) 0.31011(14) 0.0283(4) Uani 1 1 d .
C15 C 0.5704(2) 0.66154(18) 0.39082(14) 0.0296(4) Uani 1 1 d .
C16 C 0.6006(2) 0.54267(19) 0.40584(14) 0.0304(4) Uani 1 1 d .
C17 C 0.1710(2) 0.91628(17) 0.21710(14) 0.0292(4) Uani 1 1 d .
C18 C 0.0615(2) 0.90114(17) 0.27825(14) 0.0305(4) Uani 1 1 d .
C19 C -0.0564(2) 0.97363(18) 0.27737(15) 0.0327(5) Uani 1 1 d .
H19A H -0.1296 0.9606 0.3166 0.039 Uiso 1 1 calc R
C20 C -0.0688(2) 1.06507(18) 0.21987(16) 0.0352(5) Uani 1 1 d .
C21 C 0.0451(2) 1.08507(18) 0.16453(16) 0.0357(5) Uani 1 1 d .
H21A H 0.0425 1.1490 0.1285 0.043 Uiso 1 1 calc R
C22 C 0.1628(2) 1.01252(17) 0.16132(15) 0.0318(5) Uani 1 1 d .
C23 C 0.0609(3) 0.8026(2) 0.34227(17) 0.0419(5) Uani 1 1 d .
H23A H -0.0429 0.7871 0.3575 0.063 Uiso 1 1 calc R
H23B H 0.1464 0.8296 0.4048 0.063 Uiso 1 1 calc R
H23C H 0.0789 0.7285 0.3052 0.063 Uiso 1 1 calc R
C24 C -0.2008(3) 1.1405(2) 0.2187(2) 0.0521(6) Uani 1 1 d .
H24A H -0.2765 1.1063 0.2530 0.078 Uiso 1 1 calc R
H24B H -0.2578 1.1400 0.1493 0.078 Uiso 1 1 calc R
H24C H -0.1522 1.2235 0.2529 0.078 Uiso 1 1 calc R
C25 C 0.2811(3) 1.0388(2) 0.09794(17) 0.0437(5) Uani 1 1 d .
H25A H 0.2862 1.1218 0.0871 0.066 Uiso 1 1 calc R
H25B H 0.2442 0.9832 0.0332 0.066 Uiso 1 1 calc R
H25C H 0.3878 1.0283 0.1332 0.066 Uiso 1 1 calc R
C26 C 0.2637(2) 0.74390(17) 0.09080(14) 0.0282(4) Uani 1 1 d .
C27 C 0.1087(2) 0.68907(17) 0.02402(14) 0.0284(4) Uani 1 1 d .
C28 C 0.0974(2) 0.61569(18) -0.06920(15) 0.0339(5) Uani 1 1 d .
H28A H -0.0058 0.5785 -0.1112 0.041 Uiso 1 1 calc R
C29 C 0.2338(3) 0.59585(18) -0.10191(16) 0.0367(5) Uani 1 1 d .
C30 C 0.3859(3) 0.65276(19) -0.03795(16) 0.0376(5) Uani 1 1 d .
H30A H 0.4791 0.6421 -0.0591 0.045 Uiso 1 1 calc R
C31 C 0.4037(2) 0.72539(18) 0.05680(16) 0.0331(5) Uani 1 1 d .
C32 C -0.0502(2) 0.70337(19) 0.05002(16) 0.0353(5) Uani 1 1 d .
H32A H -0.1394 0.6479 0.0003 0.053 Uiso 1 1 calc R
H32B H -0.0664 0.7863 0.0497 0.053 Uiso 1 1 calc R
H32C H -0.0456 0.6850 0.1165 0.053 Uiso 1 1 calc R
C33 C 0.5752(2) 0.7864(2) 0.11849(18) 0.0461(6) Uani 1 1 d .
H33A H 0.6468 0.7876 0.0745 0.069 Uiso 1 1 calc R
H33B H 0.6127 0.7414 0.1708 0.069 Uiso 1 1 calc R
H33C H 0.5750 0.8691 0.1493 0.069 Uiso 1 1 calc R
C34 C 0.2165(3) 0.5188(2) -0.20492(18) 0.0541(7) Uani 1 1 d .
H34A H 0.2940 0.4647 -0.1985 0.081 Uiso 1 1 calc R
H34B H 0.2369 0.5714 -0.2513 0.081 Uiso 1 1 calc R
H34C H 0.1075 0.4712 -0.2307 0.081 Uiso 1 1 calc R

loop_
_atom_site_aniso_label
_atom_site_aniso_U_11
_atom_site_aniso_U_22
_atom_site_aniso_U_33
_atom_site_aniso_U_23
_atom_site_aniso_U_13
_atom_site_aniso_U_12
B1 0.0233(11) 0.0284(11) 0.0358(12) 0.0066(10) 0.0078(9) 0.0011(9)
C1 0.0248(10) 0.0345(11) 0.0297(10) 0.0037(8) 0.0072(8) 0.0064(8)
C2 0.0362(12) 0.0345(11) 0.0362(12) 0.0004(9) 0.0073(10) 0.0070(9)
C3 0.0332(11) 0.0432(13) 0.0310(11) -0.0047(9) 0.0035(9) -0.0021(9)
C4 0.0262(10) 0.0475(13) 0.0263(10) 0.0018(9) 0.0056(8) 0.0023(9)
C5 0.0295(11) 0.0625(15) 0.0303(11) 0.0046(11) -0.0001(9) -0.0022(10)
C6 0.0261(11) 0.0737(17) 0.0331(12) 0.0159(12) 0.0006(9) 0.0092(11)
C7 0.0290(11) 0.0588(14) 0.0282(11) 0.0152(10) 0.0107(9) 0.0146(10)
C8 0.0389(12) 0.0695(16) 0.0371(12) 0.0274(12) 0.0118(10) 0.0263(12)
C9 0.0536(15) 0.0532(15) 0.0468(14) 0.0247(12) 0.0213(12) 0.0272(12)
C10 0.0491(13) 0.0444(13) 0.0371(12) 0.0133(10) 0.0161(11) 0.0181(11)
C11 0.0334(11) 0.0403(12) 0.0290(10) 0.0092(9) 0.0120(9) 0.0122(9)
C12 0.0374(12) 0.0340(11) 0.0308(11) 0.0024(9) 0.0046(9) 0.0056(9)
C13 0.0298(10) 0.0360(11) 0.0303(11) 0.0060(9) -0.0002(9) 0.0061(9)
C14 0.0251(10) 0.0349(11) 0.0252(10) 0.0047(8) 0.0061(8) 0.0086(8)
C15 0.0249(10) 0.0417(12) 0.0237(10) 0.0055(8) 0.0095(8) 0.0071(8)
C16 0.0273(10) 0.0456(12) 0.0244(10) 0.0108(9) 0.0121(8) 0.0137(9)
C17 0.0282(10) 0.0283(10) 0.0280(10) 0.0026(8) 0.0035(8) 0.0055(8)
C18 0.0320(11) 0.0289(10) 0.0285(10) 0.0029(8) 0.0064(9) 0.0047(8)
C19 0.0307(11) 0.0355(11) 0.0319(11) 0.0034(9) 0.0098(9) 0.0069(9)
C20 0.0331(11) 0.0321(11) 0.0375(12) 0.0008(9) 0.0052(9) 0.0100(9)
C21 0.0371(11) 0.0303(11) 0.0379(12) 0.0083(9) 0.0047(9) 0.0078(9)
C22 0.0316(11) 0.0316(11) 0.0292(10) 0.0051(9) 0.0042(9) 0.0037(8)
C23 0.0476(13) 0.0426(13) 0.0422(13) 0.0159(10) 0.0186(11) 0.0112(10)
C24 0.0497(14) 0.0488(14) 0.0642(16) 0.0132(12) 0.0170(13) 0.0247(12)
C25 0.0463(13) 0.0431(13) 0.0473(13) 0.0165(11) 0.0172(11) 0.0097(10)
C26 0.0264(10) 0.0293(10) 0.0317(10) 0.0095(8) 0.0089(8) 0.0087(8)
C27 0.0287(10) 0.0294(10) 0.0299(10) 0.0098(8) 0.0093(8) 0.0073(8)
C28 0.0340(11) 0.0333(11) 0.0318(11) 0.0051(9) 0.0075(9) 0.0011(9)
C29 0.0481(13) 0.0303(11) 0.0362(12) 0.0063(9) 0.0208(10) 0.0059(9)
C30 0.0378(12) 0.0388(12) 0.0462(13) 0.0123(10) 0.0239(10) 0.0134(10)
C31 0.0295(10) 0.0357(11) 0.0384(11) 0.0115(9) 0.0119(9) 0.0111(9)
C32 0.0264(10) 0.0430(12) 0.0348(11) 0.0046(9) 0.0072(9) 0.0059(9)
C33 0.0269(11) 0.0620(15) 0.0501(14) 0.0090(12) 0.0125(10) 0.0089(10)
C34 0.0698(17) 0.0456(14) 0.0481(14) -0.0013(11) 0.0298(13) 0.0015(12)

loop_
_atom_type_symbol
_atom_type_description
_atom_type_scat_dispersion_real
_atom_type_scat_dispersion_imag
_atom_type_scat_source
C C 0.0033 0.0016 'International Tables Vol C Tables 4.2.6.8 and 6.1.1.4'
H H 0.0000 0.0000 'International Tables Vol C Tables 4.2.6.8 and 6.1.1.4'
B B 0.0013 0.0007 'International Tables Vol C Tables 4.2.6.8 and 6.1.1.4'

loop_
_geom_angle_atom_site_label_1
_geom_angle_atom_site_label_2
_geom_angle_atom_site_label_3
_geom_angle
C17 B1 C1 119.82(17)
C17 B1 C26 120.41(17)
C1 B1 C26 119.76(17)
C2 C1 C14 117.32(18)
C2 C1 B1 117.41(17)
C14 C1 B1 125.07(17)
C3 C2 C1 122.48(19)
C2 C3 C4 120.95(19)
C3 C4 C15 118.58(18)
C3 C4 C5 122.9(2)
C15 C4 C5 118.5(2)
C6 C5 C4 121.6(2)
C5 C6 C7 121.9(2)
C8 C7 C16 118.6(2)
C8 C7 C6 123.0(2)
C16 C7 C6 118.4(2)
C9 C8 C7 121.3(2)
C10 C9 C8 120.5(2)
C9 C10 C11 120.5(2)
C10 C11 C16 119.36(19)
C10 C11 C12 122.7(2)
C16 C11 C12 117.98(18)
C13 C12 C11 121.73(19)
C12 C13 C14 122.24(18)
C1 C14 C15 120.52(17)
C1 C14 C13 122.31(17)
C15 C14 C13 117.12(17)
C4 C15 C14 119.89(18)
C4 C15 C16 119.62(17)
C14 C15 C16 120.49(18)
C11 C16 C7 119.72(19)
C11 C16 C15 120.39(17)
C7 C16 C15 119.89(19)
C18 C17 C22 117.83(17)
C18 C17 B1 120.02(17)
C22 C17 B1 121.66(18)
C19 C18 C17 120.23(18)
C19 C18 C23 117.31(18)
C17 C18 C23 122.38(17)
C18 C19 C20 122.08(19)
C19 C20 C21 117.75(18)
C19 C20 C24 120.8(2)
C21 C20 C24 121.4(2)
C20 C21 C22 121.98(19)
C21 C22 C17 119.95(19)
C21 C22 C25 118.86(18)
C17 C22 C25 121.18(18)
C27 C26 C31 117.52(17)
C27 C26 B1 121.16(16)
C31 C26 B1 121.27(17)
C28 C27 C26 120.09(17)
C28 C27 C32 117.00(17)
C26 C27 C32 122.89(17)
C29 C28 C27 122.51(19)
C28 C29 C30 117.52(18)
C28 C29 C34 121.0(2)
C30 C29 C34 121.4(2)
C29 C30 C31 122.11(19)
C30 C31 C26 120.20(19)
C30 C31 C33 117.48(18)
C26 C31 C33 122.27(18)

loop_
_geom_bond_atom_site_label_1
_geom_bond_atom_site_label_2
_geom_bond_distance
B1 C17 1.571(3)
B1 C1 1.572(3)
B1 C26 1.581(3)
C1 C2 1.404(3)
C1 C14 1.419(3)
C2 C3 1.381(3)
C3 C4 1.397(3)
C4 C15 1.422(3)
C4 C5 1.438(3)
C5 C6 1.335(3)
C6 C7 1.427(3)
C7 C8 1.394(3)
C7 C16 1.426(3)
C8 C9 1.382(3)
C9 C10 1.380(3)
C10 C11 1.403(3)
C11 C16 1.413(3)
C11 C12 1.430(3)
C12 C13 1.351(3)
C13 C14 1.434(3)
C14 C15 1.425(3)
C15 C16 1.429(3)
C17 C18 1.412(3)
C17 C22 1.415(3)
C18 C19 1.384(3)
C18 C23 1.513(3)
C19 C20 1.386(3)
C20 C21 1.388(3)
C20 C24 1.505(3)
C21 C22 1.389(3)
C22 C25 1.512(3)
C26 C27 1.411(3)
C26 C31 1.419(3)
C27 C28 1.389(3)
C27 C32 1.512(3)
C28 C29 1.384(3)
C29 C30 1.385(3)
C29 C34 1.506(3)
C30 C31 1.390(3)
C31 C33 1.510(3)

loop_
_cod_related_entry_id
_cod_related_entry_database
_cod_related_entry_code
1 ChemSpider 30659787
